data_2100703
loop_
_publ_author_name
'van Mechelen, Jan B.'
'Peschar, Rene.'
'Schenk, Henk.'

_publ_section_title
;
 Structures of mono-unsaturated triacylglycerols. II. The \b~2~
 polymorph
;
_journal_coeditor_code DR5012
_journal_issue 6
_journal_name_full 'Acta Crystallographica Section B'
_journal_page_first 1131
_journal_page_last 1138
_journal_paper_doi 10.1107/S0108768106037086
_journal_volume 62
_journal_year 2006
_chemical_formula_moiety 'C59 H112 O6'
_chemical_formula_structural 'C59 H112 O6'
_chemical_formula_sum 'C59 H112 O6'
_chemical_formula_weight 917.54
_chemical_name_common 'SOA beta2'
_chemical_name_systematic 1-stearoyl-2-oleoyl-3-arachidoylglycerol
_space_group_IT_number 9
_symmetry_cell_setting monoclinic
_symmetry_space_group_name_Hall 'C -2yc'
_symmetry_space_group_name_H-M 'C 1 c 1'
_cell_angle_alpha 90.0
_cell_angle_beta 88.644(5)
_cell_angle_gamma 90.0
_cell_formula_units_Z 4
_cell_length_a 5.4375(3)
_cell_length_b 135.29(3)
_cell_length_c 8.2130(7)
_cell_measurement_temperature 298
_cell_volume 6040.1(15)
_computing_structure_refinement GSAS
_diffrn_ambient_temperature 295
_diffrn_radiation_type 'Cu K\a~1~'
_diffrn_radiation_wavelength 1.54059
_exptl_absorpt_correction_T_max 1.00000
_exptl_absorpt_correction_T_min 1.00000
_exptl_absorpt_process_details
;   GSAS Absorption/surface roughness correction: function number 0
 No correction is applied.
;
_exptl_crystal_colour white
_exptl_crystal_density_diffrn 1.015
_refine_ls_extinction_method none
_refine_ls_goodness_of_fit_all 2.70
_refine_ls_hydrogen_treatment constr
_refine_ls_matrix_type full
_refine_ls_number_parameters 561
_refine_ls_number_restraints 568
_refine_ls_shift/su_max 1.92
_refine_ls_shift/su_mean 0.11
_reflns_number_total 523
_cod_data_source_file dr5012.cif
_cod_data_source_block SOA-B2CAP2-XPERT-EXS_publ
_cod_depositor_comments
;
The following automatic conversions were performed:
'_geom_bond_publ_flag' value 'N' changed to 'n' according to
'/home/saulius/struct/CIF-dictionaries/cif_core.dic' dictionary named
'cif_core.dic' version 2.4.1 from 2010-06-29 (906
times).

'_geom_angle_publ_flag' value 'N' changed to 'n' according to
'/home/saulius/struct/CIF-dictionaries/cif_core.dic' dictionary named
'cif_core.dic' version 2.4.1 from 2010-06-29 (342 times).

Automatic conversion script
Id: cif_fix_enum 1527 2010-12-29 10:47:43Z saulius 

The following automatic conversions were performed:

'_geom_bond_publ_flag' value 'N' changed to 'n' according to
/home/saulius/struct/CIF-dictionaries/cif_core.dic dictionary named
'cif_core.dic' version 2.4.1 from 2010-06-29 (906
times).

'_geom_angle_publ_flag' value 'N' changed to 'n' according
to /home/saulius/struct/CIF-dictionaries/cif_core.dic dictionary
named 'cif_core.dic' version 2.4.1 from 2010-06-29 (342 times).

Automatic conversion script
Id: cif_fix_values 1715 2011-07-08 13:25:40Z adriana 
;
_cod_original_cell_volume 6040.1(11)
_cod_original_sg_symbol_H-M 'C c'
_cod_database_code 2100703
_cod_database_fobs_code 2100703

loop_
_symmetry_equiv_pos_site_id
_symmetry_equiv_pos_as_xyz
1 +x,+y,+z
2 +x,-y,+z+1/2
101 +x+1/2,+y+1/2,+z
102 +x+1/2,-y+1/2,+z+1/2

loop_
_atom_site_type_symbol
_atom_site_label
_atom_site_fract_x
_atom_site_fract_y
_atom_site_fract_z
_atom_site_U_iso_or_equiv
_atom_site_thermal_displace_type
_atom_site_occupancy
O O1a 0.726(2) 0.15939(4) 0.511(2) 0.0253 Uiso 1.0
C C1a 0.8158(10) 0.15069(4) 0.5560(6) 0.0253 Uiso 1.0
C C2a 0.6215(10) 0.14283(4) 0.5534(7) 0.0253 Uiso 1.0
O O2a 1.0251(12) 0.14931(6) 0.5932(15) 0.0253 Uiso 1.0
C C3a 0.6900(10) 0.13440(4) 0.6660(7) 0.0253 Uiso 1.0
C C4a 0.4716(10) 0.12751(4) 0.6911(7) 0.0253 Uiso 1.0
C C5a 0.5400(10) 0.11909(4) 0.8037(7) 0.0253 Uiso 1.0
C C6a 0.3217(10) 0.11220(4) 0.8281(6) 0.0253 Uiso 1.0
C C7a 0.3902(10) 0.10382(4) 0.9412(6) 0.0253 Uiso 1.0
C C8a 0.1717(10) 0.09697(4) 0.9664(6) 0.0253 Uiso 1.0
C C9a 0.2406(10) 0.08857(4) 1.0789(6) 0.0253 Uiso 1.0
C C10a 0.0228(9) 0.08167(4) 1.1033(6) 0.0253 Uiso 1.0
C C11a 0.0925(10) 0.07327(4) 1.2159(6) 0.0253 Uiso 1.0
C C12a -0.1244(10) 0.06632(4) 1.2414(6) 0.0253 Uiso 1.0
C C13a -0.0527(10) 0.05794(4) 1.3542(6) 0.0253 Uiso 1.0
C C14a -0.2677(10) 0.05089(4) 1.3799(7) 0.0253 Uiso 1.0
C C15a -0.1950(10) 0.04253(4) 1.4930(7) 0.0253 Uiso 1.0
C C16a -0.4095(10) 0.03545(4) 1.5193(7) 0.0253 Uiso 1.0
C C17a -0.3360(10) 0.02708(4) 1.6319(7) 0.0253 Uiso 1.0
C C18a -0.5504(13) 0.01999(5) 1.6586(8) 0.0253 Uiso 1.0
C C1 0.9043(12) 0.16707(5) 0.4629(9) 0.0253 Uiso 1.0
C C2 0.8064(11) 0.17308(3) 0.3252(8) 0.0253 Uiso 1.0
O O1b 0.9961(12) 0.17996(4) 0.2637(12) 0.0253 Uiso 1.0
C C1b 0.9314(9) 0.18940(4) 0.2497(6) 0.0253 Uiso 1.0
C C2b 1.1530(9) 0.19585(4) 0.2216(8) 0.0253 Uiso 1.0
O O2b 0.7236(10) 0.19236(6) 0.2593(16) 0.0253 Uiso 1.0
C C3b 1.1146(10) 0.20256(4) 0.0759(7) 0.0253 Uiso 1.0
C C4b 1.2765(10) 0.21168(4) 0.0883(7) 0.0253 Uiso 1.0
C C5b 1.2379(10) 0.21838(4) -0.0573(7) 0.0253 Uiso 1.0
C C6b 1.4002(10) 0.22748(4) -0.0449(7) 0.0253 Uiso 1.0
C C7b 1.3625(10) 0.23418(4) -0.1908(8) 0.0253 Uiso 1.0
C C8b 1.5247(11) 0.24327(4) -0.1781(8) 0.0253 Uiso 1.0
C C9b 1.4897(16) 0.24980(4) -0.3231(7) 0.0253 Uiso 1.0
C C10b 1.4376(18) 0.25925(4) -0.3025(7) 0.0253 Uiso 1.0
C C11b 1.4187(10) 0.26355(4) -0.1344(7) 0.0253 Uiso 1.0
C C12b 1.3782(10) 0.27465(4) -0.1457(8) 0.0253 Uiso 1.0
C C13b 1.2900(9) 0.27878(4) 0.0176(8) 0.0253 Uiso 1.0
C C14b 1.2504(9) 0.28986(4) 0.0022(8) 0.0253 Uiso 1.0
C C15b 1.1639(9) 0.29424(4) 0.1641(8) 0.0253 Uiso 1.0
C C16b 1.1254(9) 0.30531(5) 0.1452(8) 0.0253 Uiso 1.0
C C17b 1.0373(10) 0.30982(5) 0.3058(9) 0.0253 Uiso 1.0
C C18b 0.9988(10) 0.32087(5) 0.2852(13) 0.0253 Uiso 1.0
C C3 0.7431(11) 0.16649(6) 0.1855(9) 0.0253 Uiso 1.0
O O1c 0.9368(15) 0.15904(6) 0.1603(9) 0.0253 Uiso 1.0
C C1c 0.9379(10) 0.15411(4) 0.0203(7) 0.0253 Uiso 0.9996
C C2c 1.1812(11) 0.14914(5) -0.0107(8) 0.0253 Uiso 1.0
O O2c 0.7668(14) 0.15370(9) -0.0691(11) 0.0253 Uiso 1.0
C C3c 1.2339(10) 0.14196(4) 0.1265(7) 0.0253 Uiso 1.0
C C4c 1.0462(10) 0.13363(4) 0.1270(7) 0.0253 Uiso 1.0
C C5c 1.0970(10) 0.12644(4) 0.2641(7) 0.0253 Uiso 1.0
C C6c 0.9087(10) 0.11816(4) 0.2640(7) 0.0253 Uiso 1.0
C C7c 0.9593(10) 0.11097(4) 0.4011(7) 0.0253 Uiso 1.0
C C8c 0.7702(10) 0.10273(4) 0.4007(7) 0.0253 Uiso 1.0
C C9c 0.8198(10) 0.09552(4) 0.5376(7) 0.0253 Uiso 1.0
C C10c 0.6292(9) 0.08732(3) 0.5375(6) 0.0253 Uiso 1.0
C C11c 0.6792(9) 0.08005(3) 0.6736(6) 0.0253 Uiso 1.0
C C12c 0.4907(9) 0.07177(3) 0.6717(6) 0.0253 Uiso 1.0
C C13c 0.5398(9) 0.06447(4) 0.8077(7) 0.0253 Uiso 1.0
C C14c 0.3511(9) 0.05619(4) 0.8050(6) 0.0253 Uiso 1.0
C C15c 0.4007(10) 0.04876(4) 0.9393(7) 0.0253 Uiso 1.0
C C16c 0.2118(10) 0.04046(4) 0.9358(7) 0.0253 Uiso 1.0
C C17c 0.2598(10) 0.03303(4) 1.0704(7) 0.0253 Uiso 1.0
C C18c 0.0711(10) 0.02473(4) 1.0664(7) 0.0253 Uiso 1.0
C C19c 0.1190(11) 0.01732(4) 1.2012(8) 0.0253 Uiso 1.0
C C20c -0.0696(12) 0.00903(5) 1.1976(10) 0.0253 Uiso 1.0
H H181a -0.6936(17) 0.02362(8) 1.7081(18) 0.0507 Uiso 1.0
H H182a -0.598(2) 0.01710(10) 1.5518(11) 0.0507 Uiso 1.0
H H183a -0.501(2) 0.01455(6) 1.7334(9) 0.0507 Uiso 1.0
H H171a -0.287(2) 0.02989(8) 1.7391(10) 0.0507 Uiso 1.0
H H172a -0.1934(16) 0.02342(8) 1.5819(15) 0.0507 Uiso 1.0
H H161a -0.458(2) 0.03264(8) 1.4121(10) 0.0507 Uiso 1.0
H H162a -0.5521(15) 0.03911(7) 1.5692(15) 0.0507 Uiso 1.0
H H151a -0.147(2) 0.04537(8) 1.6003(10) 0.0507 Uiso 1.0
H H152a -0.0519(15) 0.03887(7) 1.4438(15) 0.0507 Uiso 1.0
H H141a -0.316(2) 0.04809(8) 1.2725(10) 0.0507 Uiso 1.0
H H142a -0.4104(15) 0.05458(7) 1.4293(15) 0.0507 Uiso 1.0
H H131a -0.005(2) 0.06076(7) 1.4615(9) 0.0507 Uiso 1.0
H H132a 0.0901(15) 0.05428(7) 1.3047(14) 0.0507 Uiso 1.0
H H121a -0.173(2) 0.06353(7) 1.1342(9) 0.0507 Uiso 1.0
H H122a -0.2661(15) 0.07004(7) 1.2912(14) 0.0507 Uiso 1.0
H H111a 0.141(2) 0.07605(7) 1.3233(9) 0.0507 Uiso 1.0
H H112a 0.2344(15) 0.06954(7) 1.1665(13) 0.0507 Uiso 1.0
H H101a -0.025(2) 0.07891(7) 0.9957(9) 0.0507 Uiso 1.0
H H102a -0.1189(15) 0.08542(7) 1.1526(14) 0.0507 Uiso 1.0
H H91a 0.288(2) 0.09135(7) 1.1865(9) 0.0507 Uiso 1.0
H H92a 0.3825(15) 0.08483(7) 1.0298(14) 0.0507 Uiso 1.0
H H81a 0.123(2) 0.09422(7) 0.8590(9) 0.0507 Uiso 1.0
H H82a 0.0309(15) 0.10075(7) 1.0162(14) 0.0507 Uiso 1.0
H H71a 0.439(2) 0.10660(8) 1.0486(10) 0.0507 Uiso 1.0
H H72a 0.5312(15) 0.10003(7) 0.8920(15) 0.0507 Uiso 1.0
H H61a 0.274(2) 0.10942(8) 0.7206(10) 0.0507 Uiso 1.0
H H62a 0.1800(15) 0.11597(7) 0.8770(15) 0.0507 Uiso 1.0
H H51a 0.588(2) 0.12183(8) 0.9114(10) 0.0507 Uiso 1.0
H H52a 0.6813(15) 0.11531(7) 0.7544(15) 0.0507 Uiso 1.0
H H41a 0.423(2) 0.12474(8) 0.5836(10) 0.0507 Uiso 1.0
H H42a 0.3302(15) 0.13126(7) 0.7405(15) 0.0507 Uiso 1.0
H H31a 0.8312(15) 0.13062(7) 0.6166(16) 0.0507 Uiso 1.0
H H32a 0.739(2) 0.13715(8) 0.7736(10) 0.0507 Uiso 1.0
H H21a 0.4604(14) 0.14571(7) 0.5906(16) 0.0507 Uiso 1.0
H H22a 0.607(2) 0.14025(8) 0.4399(9) 0.0507 Uiso 1.0
H H11 0.935(3) 0.17149(8) 0.5579(12) 0.0507 Uiso 1.0
H H12 1.0623(15) 0.16386(9) 0.4273(16) 0.0507 Uiso 1.0
H H181b 1.1570(17) 0.32404(8) 0.249(2) 0.0507 Uiso 1.0
H H182b 0.871(2) 0.32206(9) 0.2016(16) 0.0507 Uiso 1.0
H H183b 0.9422(13) 0.32380(9) 0.3914(16) 0.0507 Uiso 1.0
H H171b 1.1635(19) 0.30865(9) 0.3902(12) 0.0507 Uiso 1.0
H H172b 0.8786(16) 0.30666(8) 0.3410(15) 0.0507 Uiso 1.0
H H161b 0.9997(19) 0.30654(8) 0.0607(12) 0.0507 Uiso 1.0
H H162b 1.2844(16) 0.30847(7) 0.1105(15) 0.0507 Uiso 1.0
H H151b 1.2910(19) 0.29302(8) 0.2479(12) 0.0507 Uiso 1.0
H H152b 1.0055(16) 0.29106(7) 0.1995(15) 0.0507 Uiso 1.0
H H141b 1.1233(19) 0.29114(8) -0.0814(12) 0.0507 Uiso 1.0
H H142b 1.4085(16) 0.29307(7) -0.0329(15) 0.0507 Uiso 1.0
H H131b 1.4164(19) 0.27746(8) 0.1014(12) 0.0507 Uiso 1.0
H H132b 1.1315(16) 0.27553(7) 0.0512(15) 0.0507 Uiso 1.0
H H121b 1.252(2) 0.27602(8) -0.2293(11) 0.0507 Uiso 1.0
H H122b 1.5365(17) 0.27792(7) -0.1791(15) 0.0507 Uiso 1.0
H H111b 1.2771(19) 0.26045(7) -0.0735(14) 0.0507 Uiso 1.0
H H112b 1.5744(18) 0.26221(8) -0.0758(14) 0.0507 Uiso 1.0
H H101b 1.415(3) 0.26360(7) -0.3994(10) 0.0507 Uiso 1.0
H H91b 1.502(3) 0.24696(8) -0.4353(10) 0.0507 Uiso 1.0
H H81b 1.7009(13) 0.24119(8) -0.1742(17) 0.0507 Uiso 1.0
H H82b 1.480(2) 0.24700(7) -0.0766(10) 0.0507 Uiso 1.0
H H71b 1.1862(13) 0.23626(8) -0.1934(16) 0.0507 Uiso 1.0
H H72b 1.406(2) 0.23051(7) -0.2931(10) 0.0507 Uiso 1.0
H H61b 1.5765(13) 0.22540(8) -0.0423(16) 0.0507 Uiso 1.0
H H62b 1.356(2) 0.23115(7) 0.0575(10) 0.0507 Uiso 1.0
H H51b 1.0616(13) 0.22047(8) -0.0592(16) 0.0507 Uiso 1.0
H H52b 1.281(2) 0.21472(7) -0.1597(10) 0.0507 Uiso 1.0
H H41b 1.233(2) 0.21535(7) 0.1907(10) 0.0507 Uiso 1.0
H H42b 1.4529(13) 0.20962(8) 0.0906(16) 0.0507 Uiso 1.0
H H31b 1.157(3) 0.19891(7) -0.0269(10) 0.0507 Uiso 1.0
H H32b 0.9382(13) 0.20462(9) 0.0727(18) 0.0507 Uiso 1.0
H H21b 1.180(2) 0.19998(8) 0.3206(11) 0.0507 Uiso 1.0
H H22b 1.3007(14) 0.19160(7) 0.2004(16) 0.0507 Uiso 1.0
H H21 0.6574(15) 0.17684(7) 0.3629(13) 0.0507 Uiso 1.0
H H201c -0.2387(14) 0.01184(8) 1.213(2) 0.0507 Uiso 1.0
H H202c -0.057(2) 0.00554(9) 1.0904(12) 0.0507 Uiso 1.0
H H203c -0.037(2) 0.00423(6) 1.2871(12) 0.0507 Uiso 1.0
H H191c 0.108(2) 0.02073(8) 1.3092(10) 0.0507 Uiso 1.0
H H192c 0.2876(14) 0.01446(8) 1.1851(16) 0.0507 Uiso 1.0
H H181c 0.083(2) 0.02131(7) 0.9586(10) 0.0507 Uiso 1.0
H H182c -0.0977(13) 0.02757(8) 1.0820(16) 0.0507 Uiso 1.0
H H171c 0.248(2) 0.03644(7) 1.1783(10) 0.0507 Uiso 1.0
H H172c 0.4284(13) 0.03018(8) 1.0545(16) 0.0507 Uiso 1.0
H H161c 0.223(2) 0.03704(7) 0.8279(9) 0.0507 Uiso 1.0
H H162c 0.0432(13) 0.04330(8) 0.9521(15) 0.0507 Uiso 1.0
H H151c 0.390(2) 0.05217(7) 1.0473(9) 0.0507 Uiso 1.0
H H152c 0.5694(13) 0.04594(7) 0.9227(15) 0.0507 Uiso 1.0
H H141c 0.361(2) 0.05280(7) 0.6970(9) 0.0507 Uiso 1.0
H H142c 0.1828(13) 0.05906(7) 0.8220(15) 0.0507 Uiso 1.0
H H131c 0.528(2) 0.06798(7) 0.9149(9) 0.0507 Uiso 1.0
H H132c 0.7085(13) 0.06165(7) 0.7922(15) 0.0507 Uiso 1.0
H H121c 0.501(2) 0.06828(7) 0.5645(9) 0.0507 Uiso 1.0
H H122c 0.3221(13) 0.07463(7) 0.6877(14) 0.0507 Uiso 1.0
H H111c 0.668(2) 0.08356(7) 0.7807(9) 0.0507 Uiso 1.0
H H112c 0.8479(13) 0.07722(7) 0.6579(15) 0.0507 Uiso 1.0
H H101c 0.637(2) 0.08379(7) 0.4305(9) 0.0507 Uiso 1.0
H H102c 0.4616(13) 0.09025(7) 0.5545(15) 0.0507 Uiso 1.0
H H91c 0.810(2) 0.09909(7) 0.6441(9) 0.0507 Uiso 1.0
H H92c 0.9878(13) 0.09262(7) 0.5217(15) 0.0507 Uiso 1.0
H H81c 0.780(2) 0.09918(7) 0.2939(9) 0.0507 Uiso 1.0
H H82c 0.6018(13) 0.10560(8) 0.4165(15) 0.0507 Uiso 1.0
H H71c 0.949(2) 0.11453(7) 0.5077(10) 0.0507 Uiso 1.0
H H72c 1.1276(13) 0.10810(8) 0.3852(15) 0.0507 Uiso 1.0
H H61c 0.919(2) 0.11458(7) 0.1576(10) 0.0507 Uiso 1.0
H H62c 0.7400(13) 0.12099(8) 0.2797(16) 0.0507 Uiso 1.0
H H51c 1.087(2) 0.13000(7) 0.3708(10) 0.0507 Uiso 1.0
H H52c 1.2655(13) 0.12359(8) 0.2483(16) 0.0507 Uiso 1.0
H H41c 1.057(2) 0.13005(7) 0.0205(10) 0.0507 Uiso 1.0
H H42c 0.8773(13) 0.13645(8) 0.1426(16) 0.0507 Uiso 1.0
H H31c 1.4026(13) 0.13914(8) 0.1102(16) 0.0507 Uiso 1.0
H H32c 1.224(2) 0.14553(7) 0.2330(10) 0.0507 Uiso 1.0
H H21c 1.177(2) 0.14545(9) -0.1160(10) 0.0507 Uiso 1.0
H H22c 1.3141(15) 0.15425(8) -0.0170(17) 0.0507 Uiso 1.0
H H31 0.728(3) 0.17055(10) 0.0844(11) 0.0507 Uiso 1.0
H H32 0.5831(15) 0.16310(10) 0.2100(18) 0.0507 Uiso 1.0

loop_
_atom_type_symbol
_atom_type_scat_dispersion_real
_atom_type_scat_dispersion_imag
_atom_type_scat_source
O 0.047 0.032 International_Tables_Vol_C
C 0.017 0.009 International_Tables_Vol_C
H 0.000 0.000 International_Tables_Vol_C

loop_
_geom_angle_atom_site_label_1
_geom_angle_atom_site_label_2
_geom_angle_atom_site_label_3
_geom_angle
_geom_angle_publ_flag
C1a O1a C1 117.0(8) n
O1a C1a C2a 111.1(5) n
O1a C1a O2a 124.5(5) n
C2a C1a O2a 124.5(2) n
C1a C2a C3a 109.9(2) n
C1a C2a H21a 109.3(5) n
C1a C2a H22a 109.4(5) n
C3a C2a H21a 109.4(5) n
C3a C2a H22a 109.4(5) n
H21a C2a H22a 109.4(5) n
C2a C3a C4a 109.9(2) n
C2a C3a H31a 109.4(5) n
C2a C3a H32a 109.4(5) n
C4a C3a H31a 109.3(5) n
C4a C3a H32a 109.4(5) n
H31a C3a H32a 109.3(5) n
C3a C4a C5a 109.9(2) n
C3a C4a H41a 109.4(5) n
C3a C4a H42a 109.5(5) n
C5a C4a H41a 109.3(5) n
C5a C4a H42a 109.3(5) n
H41a C4a H42a 109.4(5) n
C4a C5a C6a 109.8(2) n
C4a C5a H51a 109.5(5) n
C4a C5a H52a 109.4(5) n
C6a C5a H51a 109.3(5) n
C6a C5a H52a 109.3(5) n
H51a C5a H52a 109.4(5) n
C5a C6a C7a 109.7(2) n
C5a C6a H61a 109.4(5) n
C5a C6a H62a 109.5(5) n
C7a C6a H61a 109.4(5) n
C7a C6a H62a 109.4(5) n
H61a C6a H62a 109.5(5) n
C6a C7a C8a 109.7(2) n
C6a C7a H71a 109.4(5) n
C6a C7a H72a 109.4(5) n
C8a C7a H71a 109.4(5) n
C8a C7a H72a 109.4(5) n
H71a C7a H72a 109.4(5) n
C7a C8a C9a 109.7(2) n
C7a C8a H81a 109.4(5) n
C7a C8a H82a 109.4(5) n
C9a C8a H81a 109.5(5) n
C9a C8a H82a 109.4(5) n
H81a C8a H82a 109.5(5) n
C8a C9a C10a 109.8(2) n
C8a C9a H91a 109.3(5) n
C8a C9a H92a 109.4(5) n
C10a C9a H91a 109.4(5) n
C10a C9a H92a 109.5(5) n
H91a C9a H92a 109.4(5) n
C9a C10a C11a 109.6(2) n
C9a C10a H101a 109.4(5) n
C9a C10a H102a 109.4(5) n
C11a C10a H101a 109.5(5) n
C11a C10a H102a 109.5(5) n
H101a C10a H102a 109.4(5) n
C10a C11a C12a 110.1(2) n
C10a C11a H111a 109.3(5) n
C10a C11a H112a 109.3(5) n
C12a C11a H111a 109.4(5) n
C12a C11a H112a 109.4(5) n
H111a C11a H112a 109.3(5) n
C11a C12a C13a 109.6(2) n
C11a C12a H121a 109.5(5) n
C11a C12a H122a 109.4(5) n
C13a C12a H121a 109.5(5) n
C13a C12a H122a 109.4(5) n
H121a C12a H122a 109.4(5) n
C12a C13a C14a 110.2(2) n
C12a C13a H131a 109.2(5) n
C12a C13a H132a 109.3(5) n
C14a C13a H131a 109.3(5) n
C14a C13a H132a 109.4(5) n
H131a C13a H132a 109.4(5) n
C13a C14a C15a 110.0(2) n
C13a C14a H141a 109.3(5) n
C13a C14a H142a 109.3(5) n
C15a C14a H141a 109.5(5) n
C15a C14a H142a 109.4(5) n
H141a C14a H142a 109.4(5) n
C14a C15a C16a 110.2(2) n
C14a C15a H151a 109.3(5) n
C14a C15a H152a 109.4(5) n
C16a C15a H151a 109.3(5) n
C16a C15a H152a 109.4(5) n
H151a C15a H152a 109.3(5) n
C15a C16a C17a 110.1(2) n
C15a C16a H161a 109.4(5) n
C15a C16a H162a 109.3(5) n
C17a C16a H161a 109.3(5) n
C17a C16a H162a 109.4(5) n
H161a C16a H162a 109.4(5) n
C16a C17a C18a 110.2(3) n
C16a C17a H171a 109.3(5) n
C16a C17a H172a 109.3(5) n
C18a C17a H171a 109.3(5) n
C18a C17a H172a 109.3(5) n
H171a C17a H172a 109.3(5) n
C17a C18a H181a 109.6(5) n
C17a C18a H182a 109.5(5) n
C17a C18a H183a 109.5(5) n
H181a C18a H182a 109.4(5) n
H181a C18a H183a 109.4(5) n
H182a C18a H183a 109.4(5) n
O1a C1 C2 110.1(5) n
O1a C1 H11 109.3(7) n
O1a C1 H12 109.4(6) n
C2 C1 H11 109.4(5) n
C2 C1 H12 109.4(5) n
H11 C1 H12 109.3(5) n
C1 C2 O1b 110.1(3) n
C1 C2 C3 110.2(3) n
C1 C2 H21 110.0(5) n
O1b C2 C3 106.6(6) n
O1b C2 H21 109.9(5) n
C3 C2 H21 109.9(5) n
C2 O1b C1b 116.9(3) n
O1b C1b C2b 111.0(2) n
O1b C1b O2b 124.4(2) n
C2b C1b O2b 124.6(2) n
C1b C2b C3b 110.1(2) n
C1b C2b H21b 109.4(5) n
C1b C2b H22b 109.3(5) n
C3b C2b H21b 109.3(5) n
C3b C2b H22b 109.3(5) n
H21b C2b H22b 109.3(5) n
C2b C3b C4b 110.0(2) n
C2b C3b H31b 109.6(5) n
C2b C3b H32b 109.6(5) n
C4b C3b H31b 109.5(5) n
C4b C3b H32b 109.5(5) n
H31b C3b H32b 108.6(10) n
C3b C4b C5b 109.9(2) n
C3b C4b H41b 109.5(5) n
C3b C4b H42b 109.4(5) n
C5b C4b H41b 109.3(5) n
C5b C4b H42b 109.3(5) n
H41b C4b H42b 109.4(5) n
C4b C5b C6b 109.9(2) n
C4b C5b H51b 109.3(5) n
C4b C5b H52b 109.4(5) n
C6b C5b H51b 109.4(5) n
C6b C5b H52b 109.4(5) n
H51b C5b H52b 109.4(5) n
C5b C6b C7b 109.9(2) n
C5b C6b H61b 109.4(5) n
C5b C6b H62b 109.3(5) n
C7b C6b H61b 109.4(5) n
C7b C6b H62b 109.4(5) n
H61b C6b H62b 109.4(5) n
C6b C7b C8b 109.9(2) n
C6b C7b H71b 109.4(5) n
C6b C7b H72b 109.4(5) n
C8b C7b H71b 109.4(5) n
C8b C7b H72b 109.4(5) n
H71b C7b H72b 109.4(5) n
C7b C8b C9b 109.8(2) n
C7b C8b H81b 109.4(5) n
C7b C8b H82b 109.5(5) n
C9b C8b H81b 109.4(5) n
C9b C8b H82b 109.4(5) n
H81b C8b H82b 109.4(5) n
C8b C9b C10b 120.0(2) n
C8b C9b H91b 119.9(4) n
C10b C9b H91b 120.0(4) n
C9b C10b C11b 120.2(2) n
C9b C10b H101b 119.9(4) n
C11b C10b H101b 119.8(4) n
C10b C11b C12b 109.5(2) n
C10b C11b H111b 109.4(5) n
C10b C11b H112b 109.4(5) n
C12b C11b H111b 109.5(5) n
C12b C11b H112b 109.5(5) n
H111b C11b H112b 109.5(5) n
C11b C12b C13b 110.6(2) n
C11b C12b H121b 109.2(5) n
C11b C12b H122b 109.2(5) n
C13b C12b H121b 109.2(5) n
C13b C12b H122b 109.3(5) n
H121b C12b H122b 109.3(5) n
C12b C13b C14b 109.4(2) n
C12b C13b H131b 109.5(5) n
C12b C13b H132b 109.5(5) n
C14b C13b H131b 109.5(5) n
C14b C13b H132b 109.5(5) n
H131b C13b H132b 109.5(5) n
C13b C14b C15b 110.7(2) n
C13b C14b H141b 109.2(5) n
C13b C14b H142b 109.3(5) n
C15b C14b H141b 109.2(5) n
C15b C14b H142b 109.2(5) n
H141b C14b H142b 109.3(5) n
C14b C15b C16b 109.6(2) n
C14b C15b H151b 109.4(5) n
C14b C15b H152b 109.5(5) n
C16b C15b H151b 109.4(5) n
C16b C15b H152b 109.5(5) n
H151b C15b H152b 109.4(5) n
C15b C16b C17b 110.4(2) n
C15b C16b H161b 109.4(5) n
C15b C16b H162b 109.3(5) n
C17b C16b H161b 109.3(5) n
C17b C16b H162b 109.2(5) n
H161b C16b H162b 109.4(5) n
C16b C17b C18b 109.9(3) n
C16b C17b H171b 109.3(5) n
C16b C17b H172b 109.4(5) n
C18b C17b H171b 109.4(5) n
C18b C17b H172b 109.4(5) n
H171b C17b H172b 109.4(5) n
C17b C18b H181b 109.5(5) n
C17b C18b H182b 109.5(5) n
C17b C18b H183b 109.5(5) n
H181b C18b H182b 109.5(5) n
H181b C18b H183b 109.5(5) n
H182b C18b H183b 109.4(5) n
C2 C3 O1c 109.8(2) n
C2 C3 H31 109.4(5) n
C2 C3 H32 109.4(5) n
O1c C3 H31 109.4(5) n
O1c C3 H32 109.4(5) n
H31 C3 H32 109.4(5) n
C3 O1c C1c 117.0(3) n
O1c C1c C2c 110.9(2) n
O1c C1c O2c 124.4(2) n
C2c C1c O2c 124.6(2) n
C1c C2c C3c 110.0(2) n
C1c C2c H21c 109.4(5) n
C1c C2c H22c 109.4(5) n
C3c C2c H21c 109.3(5) n
C3c C2c H22c 109.3(5) n
H21c C2c H22c 109.4(5) n
C2c C3c C4c 109.7(2) n
C2c C3c H31c 109.4(5) n
C2c C3c H32c 109.4(5) n
C4c C3c H31c 109.4(5) n
C4c C3c H32c 109.5(5) n
H31c C3c H32c 109.4(5) n
C3c C4c C5c 110.1(2) n
C3c C4c H41c 109.3(5) n
C3c C4c H42c 109.4(5) n
C5c C4c H41c 109.3(5) n
C5c C4c H42c 109.3(5) n
H41c C4c H42c 109.4(5) n
C4c C5c C6c 109.8(2) n
C4c C5c H51c 109.5(5) n
C4c C5c H52c 109.4(5) n
C6c C5c H51c 109.4(5) n
C6c C5c H52c 109.3(5) n
H51c C5c H52c 109.4(5) n
C5c C6c C7c 109.8(2) n
C5c C6c H61c 109.5(5) n
C5c C6c H62c 109.5(5) n
C7c C6c H61c 109.3(5) n
C7c C6c H62c 109.4(5) n
H61c C6c H62c 109.4(5) n
C6c C7c C8c 109.5(2) n
C6c C7c H71c 109.5(5) n
C6c C7c H72c 109.5(5) n
C8c C7c H71c 109.5(5) n
C8c C7c H72c 109.4(5) n
H71c C7c H72c 109.4(5) n
C7c C8c C9c 109.8(2) n
C7c C8c H81c 109.4(5) n
C7c C8c H82c 109.4(5) n
C9c C8c H81c 109.5(5) n
C9c C8c H82c 109.3(5) n
H81c C8c H82c 109.4(5) n
C8c C9c C10c 109.6(2) n
C8c C9c H91c 109.3(5) n
C8c C9c H92c 109.5(5) n
C10c C9c H91c 109.4(5) n
C10c C9c H92c 109.6(5) n
H91c C9c H92c 109.4(5) n
C9c C10c C11c 109.8(2) n
C9c C10c H101c 109.5(5) n
C9c C10c H102c 109.3(5) n
C11c C10c H101c 109.5(5) n
C11c C10c H102c 109.4(5) n
H101c C10c H102c 109.4(5) n
C10c C11c C12c 109.7(2) n
C10c C11c H111c 109.4(5) n
C10c C11c H112c 109.4(5) n
C12c C11c H111c 109.4(5) n
C12c C11c H112c 109.5(5) n
H111c C11c H112c 109.4(5) n
C11c C12c C13c 110.0(2) n
C11c C12c H121c 109.4(5) n
C11c C12c H122c 109.3(5) n
C13c C12c H121c 109.5(5) n
C13c C12c H122c 109.3(5) n
H121c C12c H122c 109.4(5) n
C12c C13c C14c 109.7(2) n
C12c C13c H131c 109.3(5) n
C12c C13c H132c 109.4(5) n
C14c C13c H131c 109.4(5) n
C14c C13c H132c 109.5(5) n
H131c C13c H132c 109.4(5) n
C13c C14c C15c 110.2(2) n
C13c C14c H141c 109.3(5) n
C13c C14c H142c 109.2(5) n
C15c C14c H141c 109.4(5) n
C15c C14c H142c 109.4(5) n
H141c C14c H142c 109.3(5) n
C14c C15c C16c 110.0(2) n
C14c C15c H151c 109.3(5) n
C14c C15c H152c 109.4(5) n
C16c C15c H151c 109.4(5) n
C16c C15c H152c 109.5(5) n
H151c C15c H152c 109.3(5) n
C15c C16c C17c 110.3(2) n
C15c C16c H161c 109.4(5) n
C15c C16c H162c 109.3(5) n
C17c C16c H161c 109.3(5) n
C17c C16c H162c 109.2(5) n
H161c C16c H162c 109.3(5) n
C16c C17c C18c 110.2(2) n
C16c C17c H171c 109.3(5) n
C16c C17c H172c 109.4(5) n
C18c C17c H171c 109.3(5) n
C18c C17c H172c 109.3(5) n
H171c C17c H172c 109.4(5) n
C17c C18c C19c 110.1(2) n
C17c C18c H181c 109.3(5) n
C17c C18c H182c 109.4(5) n
C19c C18c H181c 109.3(5) n
C19c C18c H182c 109.4(5) n
H181c C18c H182c 109.4(5) n
C18c C19c C20c 110.2(3) n
C18c C19c H191c 109.5(5) n
C18c C19c H192c 109.3(5) n
C20c C19c H191c 109.3(5) n
C20c C19c H192c 109.2(5) n
H191c C19c H192c 109.3(5) n
C19c C20c H201c 109.6(5) n
C19c C20c H202c 109.5(5) n
C19c C20c H203c 109.4(5) n
H201c C20c H202c 109.5(5) n
H201c C20c H203c 109.5(5) n
H202c C20c H203c 109.4(5) n

loop_
_geom_bond_atom_site_label_1
_geom_bond_atom_site_label_2
_geom_bond_site_symmetry_2
_geom_bond_distance
_geom_bond_publ_flag
O1a C1a . 1.330(6) n
O1a C1 . 1.471(9) n
O1a H11 . 2.034(10) n
O1a H12 . 2.034(13) n
C1a O1a . 1.330(6) n
C1a C2a . 1.500(3) n
C1a O2a . 1.200(3) n
C1a H21a . 2.060(7) n
C1a H22a . 2.061(7) n
C2a C1a . 1.500(3) n
C2a C3a . 1.520(3) n
C2a H31a . 2.079(7) n
C2a H32a . 2.079(7) n
C2a H21a . 1.000(5) n
C2a H22a . 1.000(5) n
O2a C1a . 1.200(3) n
C3a C2a . 1.520(3) n
C3a C4a . 1.520(3) n
C3a H41a . 2.079(7) n
C3a H42a . 2.080(7) n
C3a H31a . 1.000(5) n
C3a H32a . 1.000(5) n
C3a H21a . 2.078(7) n
C3a H22a . 2.079(7) n
C4a C3a . 1.520(3) n
C4a C5a . 1.519(3) n
C4a H51a . 2.079(7) n
C4a H52a . 2.078(7) n
C4a H41a . 1.000(5) n
C4a H42a . 1.000(5) n
C4a H31a . 2.078(7) n
C4a H32a . 2.078(7) n
C5a C4a . 1.519(3) n
C5a C6a . 1.518(3) n
C5a H61a . 2.077(7) n
C5a H62a . 2.078(7) n
C5a H51a . 1.000(5) n
C5a H52a . 1.000(5) n
C5a H41a . 2.076(7) n
C5a H42a . 2.077(7) n
C6a C5a . 1.518(3) n
C6a C7a . 1.518(3) n
C6a H71a . 2.077(7) n
C6a H72a . 2.076(7) n
C6a H61a . 1.000(5) n
C6a H62a . 1.000(5) n
C6a H51a . 2.076(7) n
C6a H52a . 2.076(7) n
C7a C6a . 1.518(3) n
C7a C8a . 1.517(3) n
C7a H81a . 2.076(7) n
C7a H82a . 2.076(7) n
C7a H71a . 1.000(5) n
C7a H72a . 1.000(5) n
C7a H61a . 2.076(7) n
C7a H62a . 2.076(7) n
C8a C7a . 1.517(3) n
C8a C9a . 1.517(3) n
C8a H91a . 2.075(7) n
C8a H92a . 2.076(7) n
C8a H81a . 1.000(5) n
C8a H82a . 1.000(5) n
C8a H71a . 2.076(7) n
C8a H72a . 2.076(7) n
C9a C8a . 1.517(3) n
C9a C10a . 1.518(3) n
C9a H101a . 2.077(7) n
C9a H102a . 2.077(7) n
C9a H91a . 1.000(5) n
C9a H92a . 1.000(5) n
C9a H81a . 2.077(7) n
C9a H82a . 2.076(7) n
C10a C9a . 1.518(3) n
C10a C11a . 1.519(3) n
C10a H111a . 2.076(7) n
C10a H112a . 2.076(7) n
C10a H101a . 1.000(5) n
C10a H102a . 1.000(5) n
C10a H91a . 2.077(7) n
C10a H92a . 2.078(7) n
C11a C10a . 1.519(3) n
C11a C12a . 1.519(3) n
C11a H121a . 2.078(7) n
C11a H122a . 2.078(7) n
C11a H111a . 1.000(5) n
C11a H112a . 1.000(5) n
C11a H101a . 2.078(7) n
C11a H102a . 2.078(7) n
C12a C11a . 1.519(3) n
C12a C13a . 1.519(3) n
C12a H131a . 2.076(7) n
C12a H132a . 2.076(7) n
C12a H121a . 0.999(5) n
C12a H122a . 1.000(5) n
C12a H111a . 2.077(7) n
C12a H112a . 2.078(7) n
C13a C12a . 1.519(3) n
C13a C14a . 1.520(3) n
C13a H141a . 2.077(7) n
C13a H142a . 2.077(7) n
C13a H131a . 1.000(5) n
C13a H132a . 1.000(5) n
C13a H121a . 2.079(7) n
C13a H122a . 2.079(7) n
C14a C13a . 1.520(3) n
C14a C15a . 1.522(3) n
C14a H151a . 2.078(7) n
C14a H152a . 2.080(7) n
C14a H141a . 1.000(5) n
C14a H142a . 1.000(5) n
C14a H131a . 2.078(7) n
C14a H132a . 2.079(7) n
C15a C14a . 1.522(3) n
C15a C16a . 1.521(3) n
C15a H161a . 2.079(7) n
C15a H162a . 2.078(7) n
C15a H151a . 1.000(5) n
C15a H152a . 1.000(5) n
C15a H141a . 2.081(7) n
C15a H142a . 2.081(7) n
C16a C15a . 1.521(3) n
C16a C17a . 1.521(3) n
C16a H171a . 2.079(7) n
C16a H172a . 2.079(7) n
C16a H161a . 1.000(5) n
C16a H162a . 1.000(5) n
C16a H151a . 2.078(7) n
C16a H152a . 2.079(7) n
C17a C16a . 1.521(3) n
C17a C18a . 1.522(3) n
C17a H181a . 2.082(7) n
C17a H182a . 2.081(7) n
C17a H183a . 2.082(7) n
C17a H171a . 1.000(5) n
C17a H172a . 1.000(5) n
C17a H161a . 2.078(7) n
C17a H162a . 2.079(7) n
C18a C17a . 1.522(3) n
C18a H181a . 1.000(5) n
C18a H182a . 1.000(5) n
C18a H183a . 1.001(5) n
C18a H171a . 2.079(7) n
C18a H172a . 2.079(7) n
C1 O1a . 1.471(9) n
C1 C2 . 1.501(3) n
C1 H11 . 1.000(5) n
C1 H12 . 1.000(5) n
C1 H21 . 2.068(7) n
C2 C1 . 1.501(3) n
C2 O1b . 1.470(3) n
C2 C3 . 1.500(3) n
C2 H11 . 2.062(7) n
C2 H12 . 2.062(7) n
C2 H21 . 1.000(5) n
C2 H31 . 2.061(7) n
C2 H32 . 2.061(7) n
O1b C2 . 1.470(3) n
O1b C1b . 1.330(3) n
O1b H21 . 2.040(7) n
C1b O1b . 1.330(3) n
C1b C2b . 1.501(3) n
C1b O2b . 1.200(3) n
C1b H21b . 2.061(7) n
C1b H22b . 2.061(7) n
C2b C1b . 1.501(3) n
C2b C3b . 1.521(3) n
C2b H31b . 2.082(7) n
C2b H32b . 2.082(8) n
C2b H21b . 1.000(5) n
C2b H22b . 1.000(5) n
O2b C1b . 1.200(3) n
C3b C2b . 1.521(3) n
C3b C4b . 1.520(3) n
C3b H41b . 2.080(7) n
C3b H42b . 2.078(7) n
C3b H31b . 1.000(5) n
C3b H32b . 1.000(5) n
C3b H21b . 2.078(7) n
C3b H22b . 2.078(7) n
C4b C3b . 1.520(3) n
C4b C5b . 1.519(3) n
C4b H51b . 2.077(7) n
C4b H52b . 2.078(7) n
C4b H41b . 1.000(5) n
C4b H42b . 1.000(5) n
C4b H31b . 2.081(7) n
C4b H32b . 2.080(8) n
C5b C4b . 1.519(3) n
C5b C6b . 1.519(3) n
C5b H61b . 2.077(7) n
C5b H62b . 2.077(7) n
C5b H51b . 1.000(5) n
C5b H52b . 1.000(5) n
C5b H41b . 2.077(7) n
C5b H42b . 2.077(7) n
C6b C5b . 1.519(3) n
C6b C7b . 1.520(3) n
C6b H71b . 2.079(7) n
C6b H72b . 2.079(7) n
C6b H61b . 1.000(5) n
C6b H62b . 1.000(5) n
C6b H51b . 2.077(7) n
C6b H52b . 2.078(7) n
C7b C6b . 1.520(3) n
C7b C8b . 1.519(3) n
C7b H81b . 2.077(7) n
C7b H82b . 2.078(7) n
C7b H71b . 1.000(5) n
C7b H72b . 1.000(5) n
C7b H61b . 2.078(7) n
C7b H62b . 2.079(7) n
C8b C7b . 1.519(3) n
C8b C9b . 1.498(3) n
C8b H81b . 1.000(5) n
C8b H82b . 1.000(5) n
C8b H71b . 2.077(7) n
C8b H72b . 2.078(7) n
C9b C8b . 1.498(3) n
C9b C10b . 1.319(3) n
C9b H101b . 2.014(6) n
C9b H91b . 1.000(5) n
C9b H81b . 2.059(7) n
C9b H82b . 2.059(7) n
C10b C9b . 1.319(3) n
C10b C11b . 1.500(3) n
C10b H111b . 2.061(7) n
C10b H112b . 2.061(7) n
C10b H101b . 1.000(5) n
C10b H91b . 2.015(6) n
C11b C10b . 1.500(3) n
C11b C12b . 1.520(3) n
C11b H121b . 2.076(7) n
C11b H122b . 2.076(7) n
C11b H111b . 1.000(5) n
C11b H112b . 1.000(5) n
C12b C11b . 1.520(3) n
C12b C13b . 1.521(3) n
C12b H131b . 2.081(7) n
C12b H132b . 2.080(7) n
C12b H121b . 1.000(5) n
C12b H122b . 1.000(5) n
C12b H111b . 2.080(7) n
C12b H112b . 2.080(7) n
C13b C12b . 1.521(3) n
C13b C14b . 1.521(3) n
C13b H141b . 2.076(7) n
C13b H142b . 2.077(7) n
C13b H131b . 1.000(5) n
C13b H132b . 1.001(5) n
C13b H121b . 2.077(7) n
C13b H122b . 2.078(7) n
C14b C13b . 1.521(3) n
C14b C15b . 1.520(3) n
C14b H151b . 2.079(7) n
C14b H152b . 2.080(7) n
C14b H141b . 1.000(5) n
C14b H142b . 1.000(5) n
C14b H131b . 2.081(7) n
C14b H132b . 2.080(7) n
C15b C14b . 1.520(3) n
C15b C16b . 1.521(3) n
C15b H161b . 2.079(7) n
C15b H162b . 2.078(7) n
C15b H151b . 1.000(5) n
C15b H152b . 1.000(5) n
C15b H141b . 2.076(7) n
C15b H142b . 2.076(7) n
C16b C15b . 1.521(3) n
C16b C17b . 1.519(3) n
C16b H171b . 2.077(7) n
C16b H172b . 2.078(7) n
C16b H161b . 1.000(5) n
C16b H162b . 1.000(5) n
C16b H151b . 2.079(7) n
C16b H152b . 2.081(7) n
C17b C16b . 1.519(3) n
C17b C18b . 1.520(3) n
C17b H181b . 2.080(7) n
C17b H182b . 2.079(7) n
C17b H183b . 2.079(7) n
C17b H171b . 1.000(5) n
C17b H172b . 1.000(5) n
C17b H161b . 2.076(7) n
C17b H162b . 2.075(7) n
C18b C17b . 1.520(3) n
C18b H181b . 1.000(5) n
C18b H182b . 1.000(5) n
C18b H183b . 1.000(5) n
C18b H171b . 2.078(7) n
C18b H172b . 2.078(7) n
C3 C2 . 1.500(3) n
C3 O1c . 1.469(3) n
C3 H21 . 2.067(7) n
C3 H31 . 1.000(5) n
C3 H32 . 1.000(5) n
O1c C3 . 1.469(3) n
O1c C1c . 1.329(3) n
O1c H31 . 2.033(7) n
O1c H32 . 2.033(7) n
C1c O1c . 1.329(3) n
C1c C2c . 1.501(3) n
C1c O2c . 1.200(3) n
C1c H21c . 2.061(7) n
C1c H22c . 2.062(7) n
C2c C1c . 1.501(3) n
C2c C3c . 1.520(3) n
C2c H31c . 2.079(7) n
C2c H32c . 2.079(7) n
C2c H21c . 1.000(5) n
C2c H22c . 1.000(5) n
O2c C1c . 1.200(3) n
C3c C2c . 1.520(3) n
C3c C4c . 1.520(3) n
C3c H41c . 2.078(7) n
C3c H42c . 2.078(7) n
C3c H31c . 1.000(5) n
C3c H32c . 1.000(5) n
C3c H21c . 2.077(7) n
C3c H22c . 2.078(7) n
C4c C3c . 1.520(3) n
C4c C5c . 1.519(3) n
C4c H51c . 2.079(7) n
C4c H52c . 2.078(7) n
C4c H41c . 1.000(5) n
C4c H42c . 1.000(5) n
C4c H31c . 2.078(7) n
C4c H32c . 2.079(7) n
C5c C4c . 1.519(3) n
C5c C6c . 1.518(3) n
C5c H61c . 2.078(7) n
C5c H62c . 2.078(7) n
C5c H51c . 1.000(5) n
C5c H52c . 1.000(5) n
C5c H41c . 2.076(7) n
C5c H42c . 2.077(7) n
C6c C5c . 1.518(3) n
C6c C7c . 1.518(3) n
C6c H71c . 2.077(7) n
C6c H72c . 2.077(7) n
C6c H61c . 1.000(5) n
C6c H62c . 1.000(5) n
C6c H51c . 2.076(7) n
C6c H52c . 2.076(7) n
C7c C6c . 1.518(3) n
C7c C8c . 1.517(3) n
C7c H81c . 2.076(7) n
C7c H82c . 2.076(7) n
C7c H71c . 1.000(5) n
C7c H72c . 1.000(5) n
C7c H61c . 2.075(7) n
C7c H62c . 2.076(7) n
C8c C7c . 1.517(3) n
C8c C9c . 1.518(3) n
C8c H91c . 2.075(7) n
C8c H92c . 2.077(7) n
C8c H81c . 1.000(5) n
C8c H82c . 1.000(5) n
C8c H71c . 2.076(7) n
C8c H72c . 2.076(7) n
C9c C8c . 1.518(3) n
C9c C10c . 1.518(3) n
C9c H101c . 2.078(7) n
C9c H102c . 2.076(7) n
C9c H91c . 1.000(5) n
C9c H92c . 1.000(5) n
C9c H81c . 2.077(7) n
C9c H82c . 2.076(7) n
C10c C9c . 1.518(3) n
C10c C11c . 1.518(3) n
C10c H111c . 2.076(7) n
C10c H112c . 2.077(7) n
C10c H101c . 1.000(5) n
C10c H102c . 1.001(5) n
C10c H91c . 2.077(7) n
C10c H92c . 2.079(7) n
C11c C10c . 1.518(3) n
C11c C12c . 1.519(3) n
C11c H121c . 2.077(7) n
C11c H122c . 2.076(7) n
C11c H111c . 1.000(5) n
C11c H112c . 1.000(5) n
C11c H101c . 2.078(7) n
C11c H102c . 2.077(7) n
C12c C11c . 1.519(3) n
C12c C13c . 1.519(3) n
C12c H131c . 2.077(7) n
C12c H132c . 2.077(7) n
C12c H121c . 1.000(5) n
C12c H122c . 1.000(5) n
C12c H111c . 2.077(7) n
C12c H112c . 2.078(7) n
C13c C12c . 1.519(3) n
C13c C14c . 1.520(3) n
C13c H141c . 2.076(7) n
C13c H142c . 2.076(7) n
C13c H131c . 1.000(5) n
C13c H132c . 1.000(5) n
C13c H121c . 2.078(7) n
C13c H122c . 2.077(7) n
C14c C13c . 1.520(3) n
C14c C15c . 1.522(3) n
C14c H151c . 2.079(7) n
C14c H152c . 2.079(7) n
C14c H141c . 1.000(5) n
C14c H142c . 1.000(5) n
C14c H131c . 2.079(7) n
C14c H132c . 2.079(7) n
C15c C14c . 1.522(3) n
C15c C16c . 1.523(3) n
C15c H161c . 2.081(7) n
C15c H162c . 2.080(7) n
C15c H151c . 1.001(5) n
C15c H152c . 1.000(5) n
C15c H141c . 2.080(7) n
C15c H142c . 2.080(7) n
C16c C15c . 1.523(3) n
C16c C17c . 1.522(3) n
C16c H171c . 2.079(7) n
C16c H172c . 2.079(7) n
C16c H161c . 1.000(5) n
C16c H162c . 1.000(5) n
C16c H151c . 2.081(7) n
C16c H152c . 2.081(7) n
C17c C16c . 1.522(3) n
C17c C18c . 1.522(3) n
C17c H181c . 2.079(7) n
C17c H182c . 2.080(7) n
C17c H171c . 1.000(5) n
C17c H172c . 1.000(5) n
C17c H161c . 2.079(7) n
C17c H162c . 2.078(7) n
C18c C17c . 1.522(3) n
C18c C19c . 1.521(3) n
C18c H191c . 2.081(7) n
C18c H192c . 2.079(7) n
C18c H181c . 1.000(5) n
C18c H182c . 1.000(5) n
C18c H171c . 2.079(7) n
C18c H172c . 2.079(7) n
C19c C18c . 1.521(3) n
C19c C20c . 1.521(3) n
C19c H201c . 2.082(7) n
C19c H202c . 2.080(7) n
C19c H203c . 2.080(7) n
C19c H191c . 1.000(5) n
C19c H192c . 1.000(5) n
C19c H181c . 2.078(7) n
C19c H182c . 2.080(7) n
C20c C19c . 1.521(3) n
C20c H201c . 1.000(5) n
C20c H202c . 1.000(5) n
C20c H203c . 1.000(5) n
C20c H191c . 2.079(7) n
C20c H192c . 2.077(7) n
H181a C17a . 2.082(7) n
H181a C18a . 1.000(5) n
H181a H182a . 1.632(8) n
H181a H183a . 1.632(7) n
H182a C17a . 2.081(7) n
H182a C18a . 1.000(5) n
H182a H181a . 1.632(8) n
H182a H183a . 1.632(7) n
H183a C17a . 2.082(7) n
H183a C18a . 1.001(5) n
H183a H181a . 1.632(7) n
H183a H182a . 1.632(7) n
H171a C16a . 2.079(7) n
H171a C17a . 1.000(5) n
H171a C18a . 2.079(7) n
H171a H172a . 1.631(7) n
H172a C16a . 2.079(7) n
H172a C17a . 1.000(5) n
H172a C18a . 2.079(7) n
H172a H171a . 1.631(7) n
H161a C15a . 2.079(7) n
H161a C16a . 1.000(5) n
H161a C17a . 2.078(7) n
H161a H162a . 1.632(7) n
H162a C15a . 2.078(7) n
H162a C16a . 1.000(5) n
H162a C17a . 2.079(7) n
H162a H161a . 1.632(7) n
H151a C14a . 2.078(7) n
H151a C15a . 1.000(5) n
H151a C16a . 2.078(7) n
H151a H152a . 1.631(7) n
H152a C14a . 2.080(7) n
H152a C15a . 1.000(5) n
H152a C16a . 2.079(7) n
H152a H151a . 1.631(7) n
H141a C13a . 2.077(7) n
H141a C14a . 1.000(5) n
H141a C15a . 2.081(7) n
H141a H142a . 1.632(7) n
H142a C13a . 2.077(7) n
H142a C14a . 1.000(5) n
H142a C15a . 2.081(7) n
H142a H141a . 1.632(7) n
H131a C12a . 2.076(7) n
H131a C13a . 1.000(5) n
H131a C14a . 2.078(7) n
H131a H132a . 1.631(7) n
H132a C12a . 2.076(7) n
H132a C13a . 1.000(5) n
H132a C14a . 2.079(7) n
H132a H131a . 1.631(7) n
H121a C11a . 2.078(7) n
H121a C12a . 0.999(5) n
H121a C13a . 2.079(7) n
H121a H122a . 1.632(7) n
H122a C11a . 2.078(7) n
H122a C12a . 1.000(5) n
H122a C13a . 2.079(7) n
H122a H121a . 1.632(7) n
H111a C10a . 2.076(7) n
H111a C11a . 1.000(5) n
H111a C12a . 2.077(7) n
H111a H112a . 1.632(7) n
H112a C10a . 2.076(7) n
H112a C11a . 1.000(5) n
H112a C12a . 2.078(7) n
H112a H111a . 1.632(7) n
H101a C9a . 2.077(7) n
H101a C10a . 1.000(5) n
H101a C11a . 2.078(7) n
H101a H102a . 1.632(7) n
H102a C9a . 2.077(7) n
H102a C10a . 1.000(5) n
H102a C11a . 2.078(7) n
H102a H101a . 1.632(7) n
H91a C8a . 2.075(7) n
H91a C9a . 1.000(5) n
H91a C10a . 2.077(7) n
H91a H92a . 1.632(7) n
H92a C8a . 2.076(7) n
H92a C9a . 1.000(5) n
H92a C10a . 2.078(7) n
H92a H91a . 1.632(7) n
H81a C7a . 2.076(7) n
H81a C8a . 1.000(5) n
H81a C9a . 2.077(7) n
H81a H82a . 1.633(7) n
H82a C7a . 2.076(7) n
H82a C8a . 1.000(5) n
H82a C9a . 2.076(7) n
H82a H81a . 1.633(7) n
H71a C6a . 2.077(7) n
H71a C7a . 1.000(5) n
H71a C8a . 2.076(7) n
H71a H72a . 1.632(7) n
H72a C6a . 2.076(7) n
H72a C7a . 1.000(5) n
H72a C8a . 2.076(7) n
H72a H71a . 1.632(7) n
H61a C5a . 2.077(7) n
H61a C6a . 1.000(5) n
H61a C7a . 2.076(7) n
H61a H62a . 1.633(7) n
H62a C5a . 2.078(7) n
H62a C6a . 1.000(5) n
H62a C7a . 2.076(7) n
H62a H61a . 1.633(7) n
H51a C4a . 2.079(7) n
H51a C5a . 1.000(5) n
H51a C6a . 2.076(7) n
H51a H52a . 1.632(7) n
H52a C4a . 2.078(7) n
H52a C5a . 1.000(5) n
H52a C6a . 2.076(7) n
H52a H51a . 1.632(7) n
H41a C3a . 2.079(7) n
H41a C4a . 1.000(5) n
H41a C5a . 2.076(7) n
H41a H42a . 1.632(7) n
H42a C3a . 2.080(7) n
H42a C4a . 1.000(5) n
H42a C5a . 2.077(7) n
H42a H41a . 1.632(7) n
H31a C2a . 2.079(7) n
H31a C3a . 1.000(5) n
H31a C4a . 2.078(7) n
H31a H32a . 1.632(7) n
H32a C2a . 2.079(7) n
H32a C3a . 1.000(5) n
H32a C4a . 2.078(7) n
H32a H31a . 1.632(7) n
H21a C1a . 2.060(7) n
H21a C2a . 1.000(5) n
H21a C3a . 2.078(7) n
H21a H22a . 1.632(7) n
H22a C1a . 2.061(7) n
H22a C2a . 1.000(5) n
H22a C3a . 2.079(7) n
H22a H21a . 1.632(7) n
H11 O1a . 2.034(10) n
H11 C1 . 1.000(5) n
H11 C2 . 2.062(7) n
H11 H12 . 1.632(8) n
H12 O1a . 2.034(13) n
H12 C1 . 1.000(5) n
H12 C2 . 2.062(7) n
H12 H11 . 1.632(8) n
H181b C17b . 2.080(7) n
H181b C18b . 1.000(5) n
H181b H182b . 1.633(7) n
H181b H183b . 1.633(7) n
H182b C17b . 2.079(7) n
H182b C18b . 1.000(5) n
H182b H181b . 1.633(7) n
H182b H183b . 1.632(8) n
H183b C17b . 2.079(7) n
H183b C18b . 1.000(5) n
H183b H181b . 1.633(7) n
H183b H182b . 1.632(8) n
H171b C16b . 2.077(7) n
H171b C17b . 1.000(5) n
H171b C18b . 2.078(7) n
H171b H172b . 1.632(7) n
H172b C16b . 2.078(7) n
H172b C17b . 1.000(5) n
H172b C18b . 2.078(7) n
H172b H171b . 1.632(7) n
H172b H31b 102_455 1.770(14) n
H161b C15b . 2.079(7) n
H161b C16b . 1.000(5) n
H161b C17b . 2.076(7) n
H161b H162b . 1.632(7) n
H162b C15b . 2.078(7) n
H162b C16b . 1.000(5) n
H162b C17b . 2.075(7) n
H162b H161b . 1.632(7) n
H151b C14b . 2.079(7) n
H151b C15b . 1.000(5) n
H151b C16b . 2.079(7) n
H151b H152b . 1.633(7) n
H152b C14b . 2.080(7) n
H152b C15b . 1.000(5) n
H152b C16b . 2.081(7) n
H152b H151b . 1.633(7) n
H152b H52b 102_455 1.835(12) n
H141b C13b . 2.076(7) n
H141b C14b . 1.000(5) n
H141b C15b . 2.076(7) n
H141b H142b . 1.631(7) n
H142b C13b . 2.077(7) n
H142b C14b . 1.000(5) n
H142b C15b . 2.076(7) n
H142b H141b . 1.631(7) n
H131b C12b . 2.081(7) n
H131b C13b . 1.000(5) n
H131b C14b . 2.081(7) n
H131b H132b . 1.634(7) n
H132b C12b . 2.080(7) n
H132b C13b . 1.001(5) n
H132b C14b . 2.080(7) n
H132b H131b . 1.634(7) n
H132b H72b 102_455 1.930(13) n
H121b C11b . 2.076(7) n
H121b C12b . 1.000(5) n
H121b C13b . 2.077(7) n
H121b H122b . 1.632(7) n
H122b C11b . 2.076(7) n
H122b C12b . 1.000(5) n
H122b C13b . 2.078(7) n
H122b H121b . 1.632(7) n
H122b H41b 102_554 1.749(12) n
H111b C10b . 2.061(7) n
H111b C11b . 1.000(5) n
H111b C12b . 2.080(7) n
H111b H112b . 1.634(7) n
H112b C10b . 2.061(7) n
H112b C11b . 1.000(5) n
H112b C12b . 2.080(7) n
H112b H111b . 1.634(7) n
H101b C9b . 2.014(6) n
H101b C10b . 1.000(5) n
H91b C9b . 1.000(5) n
H91b C10b . 2.015(6) n
H81b C7b . 2.077(7) n
H81b C8b . 1.000(5) n
H81b C9b . 2.059(7) n
H81b H82b . 1.632(7) n
H82b C7b . 2.078(7) n
H82b C8b . 1.000(5) n
H82b C9b . 2.059(7) n
H82b H81b . 1.632(7) n
H71b C6b . 2.079(7) n
H71b C7b . 1.000(5) n
H71b C8b . 2.077(7) n
H71b H72b . 1.632(7) n
H72b C6b . 2.079(7) n
H72b C7b . 1.000(5) n
H72b C8b . 2.078(7) n
H72b H132b 102_554 1.930(13) n
H72b H71b . 1.632(7) n
H61b C5b . 2.077(7) n
H61b C6b . 1.000(5) n
H61b C7b . 2.078(7) n
H61b H62b . 1.632(7) n
H62b C5b . 2.077(7) n
H62b C6b . 1.000(5) n
H62b C7b . 2.079(7) n
H62b H61b . 1.632(7) n
H51b C4b . 2.077(7) n
H51b C5b . 1.000(5) n
H51b C6b . 2.077(7) n
H51b H52b . 1.632(7) n
H52b C4b . 2.078(7) n
H52b C5b . 1.000(5) n
H52b C6b . 2.078(7) n
H52b H152b 102_554 1.835(12) n
H52b H51b . 1.632(7) n
H41b C3b . 2.080(7) n
H41b C4b . 1.000(5) n
H41b C5b . 2.077(7) n
H41b H122b 102_455 1.749(12) n
H41b H42b . 1.632(7) n
H42b C3b . 2.078(7) n
H42b C4b . 1.000(5) n
H42b C5b . 2.077(7) n
H42b H41b . 1.632(7) n
H31b C2b . 2.082(7) n
H31b C3b . 1.000(5) n
H31b C4b . 2.081(7) n
H31b H172b 102_554 1.770(14) n
H31b H32b . 1.624(12) n
H32b C2b . 2.082(8) n
H32b C3b . 1.000(5) n
H32b C4b . 2.080(8) n
H32b H31b . 1.624(12) n
H21b C1b . 2.061(7) n
H21b C2b . 1.000(5) n
H21b C3b . 2.078(7) n
H21b H22b . 1.632(7) n
H22b C1b . 2.061(7) n
H22b C2b . 1.000(5) n
H22b C3b . 2.078(7) n
H22b H21b . 1.632(7) n
H21 C1 . 2.068(7) n
H21 C2 . 1.000(5) n
H21 O1b . 2.040(7) n
H21 C3 . 2.067(7) n
H201c C19c . 2.082(7) n
H201c C20c . 1.000(5) n
H201c H202c . 1.633(8) n
H201c H203c . 1.633(7) n
H202c C19c . 2.080(7) n
H202c C20c . 1.000(5) n
H202c H201c . 1.633(8) n
H202c H203c . 1.632(7) n
H203c C19c . 2.080(7) n
H203c C20c . 1.000(5) n
H203c H201c . 1.633(7) n
H203c H202c . 1.632(7) n
H191c C18c . 2.081(7) n
H191c C19c . 1.000(5) n
H191c C20c . 2.079(7) n
H191c H192c . 1.632(7) n
H192c C18c . 2.079(7) n
H192c C19c . 1.000(5) n
H192c C20c . 2.077(7) n
H192c H191c . 1.632(7) n
H181c C17c . 2.079(7) n
H181c C18c . 1.000(5) n
H181c C19c . 2.078(7) n
H181c H182c . 1.632(7) n
H182c C17c . 2.080(7) n
H182c C18c . 1.000(5) n
H182c C19c . 2.080(7) n
H182c H181c . 1.632(7) n
H171c C16c . 2.079(7) n
H171c C17c . 1.000(5) n
H171c C18c . 2.079(7) n
H171c H172c . 1.632(7) n
H172c C16c . 2.079(7) n
H172c C17c . 1.000(5) n
H172c C18c . 2.079(7) n
H172c H171c . 1.632(7) n
H161c C15c . 2.081(7) n
H161c C16c . 1.000(5) n
H161c C17c . 2.079(7) n
H161c H162c . 1.632(7) n
H162c C15c . 2.080(7) n
H162c C16c . 1.000(5) n
H162c C17c . 2.078(7) n
H162c H161c . 1.632(7) n
H151c C14c . 2.079(7) n
H151c C15c . 1.001(5) n
H151c C16c . 2.081(7) n
H151c H152c . 1.632(7) n
H152c C14c . 2.079(7) n
H152c C15c . 1.000(5) n
H152c C16c . 2.081(7) n
H152c H151c . 1.632(7) n
H141c C13c . 2.076(7) n
H141c C14c . 1.000(5) n
H141c C15c . 2.080(7) n
H141c H142c . 1.632(7) n
H142c C13c . 2.076(7) n
H142c C14c . 1.000(5) n
H142c C15c . 2.080(7) n
H142c H141c . 1.632(7) n
H131c C12c . 2.077(7) n
H131c C13c . 1.000(5) n
H131c C14c . 2.079(7) n
H131c H132c . 1.633(7) n
H132c C12c . 2.077(7) n
H132c C13c . 1.000(5) n
H132c C14c . 2.079(7) n
H132c H131c . 1.633(7) n
H121c C11c . 2.077(7) n
H121c C12c . 1.000(5) n
H121c C13c . 2.078(7) n
H121c H122c . 1.632(7) n
H122c C11c . 2.076(7) n
H122c C12c . 1.000(5) n
H122c C13c . 2.077(7) n
H122c H121c . 1.632(7) n
H111c C10c . 2.076(7) n
H111c C11c . 1.000(5) n
H111c C12c . 2.077(7) n
H111c H112c . 1.633(7) n
H112c C10c . 2.077(7) n
H112c C11c . 1.000(5) n
H112c C12c . 2.078(7) n
H112c H111c . 1.633(7) n
H101c C9c . 2.078(7) n
H101c C10c . 1.000(5) n
H101c C11c . 2.078(7) n
H101c H102c . 1.633(7) n
H102c C9c . 2.076(7) n
H102c C10c . 1.001(5) n
H102c C11c . 2.077(7) n
H102c H101c . 1.633(7) n
H91c C8c . 2.075(7) n
H91c C9c . 1.000(5) n
H91c C10c . 2.077(7) n
H91c H92c . 1.632(7) n
H92c C8c . 2.077(7) n
H92c C9c . 1.000(5) n
H92c C10c . 2.079(7) n
H92c H91c . 1.632(7) n
H81c C7c . 2.076(7) n
H81c C8c . 1.000(5) n
H81c C9c . 2.077(7) n
H81c H82c . 1.633(7) n
H82c C7c . 2.076(7) n
H82c C8c . 1.000(5) n
H82c C9c . 2.076(7) n
H82c H81c . 1.633(7) n
H71c C6c . 2.077(7) n
H71c C7c . 1.000(5) n
H71c C8c . 2.076(7) n
H71c H72c . 1.632(7) n
H72c C6c . 2.077(7) n
H72c C7c . 1.000(5) n
H72c C8c . 2.076(7) n
H72c H71c . 1.632(7) n
H61c C5c . 2.078(7) n
H61c C6c . 1.000(5) n
H61c C7c . 2.075(7) n
H61c H62c . 1.632(7) n
H62c C5c . 2.078(7) n
H62c C6c . 1.000(5) n
H62c C7c . 2.076(7) n
H62c H61c . 1.632(7) n
H51c C4c . 2.079(7) n
H51c C5c . 1.000(5) n
H51c C6c . 2.076(7) n
H51c H52c . 1.632(7) n
H52c C4c . 2.078(7) n
H52c C5c . 1.000(5) n
H52c C6c . 2.076(7) n
H52c H51c . 1.632(7) n
H41c C3c . 2.078(7) n
H41c C4c . 1.000(5) n
H41c C5c . 2.076(7) n
H41c H42c . 1.632(7) n
H42c C3c . 2.078(7) n
H42c C4c . 1.000(5) n
H42c C5c . 2.077(7) n
H42c H41c . 1.632(7) n
H31c C2c . 2.079(7) n
H31c C3c . 1.000(5) n
H31c C4c . 2.078(7) n
H31c H32c . 1.632(7) n
H32c C2c . 2.079(7) n
H32c C3c . 1.000(5) n
H32c C4c . 2.079(7) n
H32c H31c . 1.632(7) n
H21c C1c . 2.061(7) n
H21c C2c . 1.000(5) n
H21c C3c . 2.077(7) n
H21c H22c . 1.632(8) n
H22c C1c . 2.062(7) n
H22c C2c . 1.000(5) n
H22c C3c . 2.078(7) n
H22c H21c . 1.632(8) n
H31 C2 . 2.061(7) n
H31 C3 . 1.000(5) n
H31 O1c . 2.033(7) n
H31 H32 . 1.632(8) n
H32 C2 . 2.061(7) n
H32 C3 . 1.000(5) n
H32 O1c . 2.033(7) n
H32 H31 . 1.632(8) n
